data_1516848
loop_
_publ_author_name
'Tanya Tan'
'Carolina Gimbert-Surinach'
'Mohan Bhadbhade'
'Stephen B. Colbran'

_publ_section_title
;
 Flexible dinucleating N,N,N-tridentate ligands based on a xanthene
 scaffold
;
_journal_name_full
;
Inorganica Chimica Acta
;
_journal_page_first 55
_journal_page_last 61
_journal_volume 399
_journal_year 2013
_chemical_formula_sum 'C67 H60 N6 O3'
_chemical_formula_weight 997.21
_space_group_IT_number 14
_symmetry_cell_setting monoclinic
_symmetry_space_group_name_Hall '-P 2ybc'
_symmetry_space_group_name_H-M 'P 1 21/c 1'
_atom_sites_solution_hydrogens geom
_atom_sites_solution_primary direct
_atom_sites_solution_secondary difmap
_cell_angle_alpha 90.00
_cell_angle_beta 98.22(3)
_cell_angle_gamma 90.00
_cell_formula_units_Z 4
_cell_length_a 10.058(2)
_cell_length_b 27.711(6)
_cell_length_c 18.798(4)
_cell_measurement_reflns_used 9462
_cell_measurement_temperature 100(2)
_cell_measurement_theta_max 22.5
_cell_measurement_theta_min 2.5
_cell_volume 5185.5(19)
_computing_cell_refinement 'XDS (Kabsch, 1993)'
_computing_data_collection 'BLU-ICE (McPhillips et al, 2002)'
_computing_data_reduction 'XDS (Kabsch, 1993)'
_computing_molecular_graphics
;ORTEP-3 (Farrugia, 1997)
WINGX-32 (Farrugia, 1999) 
;
_computing_structure_refinement 'SHELXL-97 (Sheldrick, 2008)'
_computing_structure_solution 'SHELXS-97 (Sheldrick, 2008)'
_diffrn_ambient_temperature 100(2)
_diffrn_measured_fraction_theta_full 0.961
_diffrn_measured_fraction_theta_max 0.961
_diffrn_measurement_device_type '3-BM1 Australian Synchrotron'
_diffrn_measurement_method '\f scans'
_diffrn_radiation_monochromator Si<111>
_diffrn_radiation_source 'Synchrotron BM'
_diffrn_radiation_type Synchrotron
_diffrn_radiation_wavelength 0.71073
_diffrn_reflns_av_R_equivalents 0.0607
_diffrn_reflns_av_sigmaI/netI 0.0294
_diffrn_reflns_limit_h_max 11
_diffrn_reflns_limit_h_min -11
_diffrn_reflns_limit_k_max 32
_diffrn_reflns_limit_k_min -32
_diffrn_reflns_limit_l_max 22
_diffrn_reflns_limit_l_min -22
_diffrn_reflns_number 67736
_diffrn_reflns_theta_full 25.00
_diffrn_reflns_theta_max 25.00
_diffrn_reflns_theta_min 2.05
_diffrn_standards_decay_% 0
_diffrn_standards_interval_count 0
_diffrn_standards_interval_time 0
_diffrn_standards_number 0
_exptl_absorpt_coefficient_mu 0.079
_exptl_absorpt_correction_T_max 0.9992
_exptl_absorpt_correction_T_min 0.9937
_exptl_absorpt_correction_type none
_exptl_crystal_colour 'Light yellow'
_exptl_crystal_density_diffrn 1.277
_exptl_crystal_density_method 'not measured'
_exptl_crystal_description 'Thin plates'
_exptl_crystal_F_000 2112
_exptl_crystal_size_max 0.08
_exptl_crystal_size_mid 0.02
_exptl_crystal_size_min 0.01
_refine_diff_density_max 0.320
_refine_diff_density_min -0.269
_refine_diff_density_rms 0.057
_refine_ls_extinction_method none
_refine_ls_goodness_of_fit_ref 1.061
_refine_ls_hydrogen_treatment constr
_refine_ls_matrix_type full
_refine_ls_number_parameters 693
_refine_ls_number_reflns 8769
_refine_ls_number_restraints 0
_refine_ls_restrained_S_all 1.061
_refine_ls_R_factor_all 0.0653
_refine_ls_R_factor_gt 0.0497
_refine_ls_shift/su_max 0.001
_refine_ls_shift/su_mean 0.000
_refine_ls_structure_factor_coef Fsqd
_refine_ls_weighting_details 'calc w=1/[\s^2^(Fo^2^)+(0.0736P)^2^+2.0428P] where P=(Fo^2^+2Fc^2^)/3'
_refine_ls_weighting_scheme calc
_refine_ls_wR_factor_gt 0.1236
_refine_ls_wR_factor_ref 0.1343
_reflns_number_gt 6965
_reflns_number_total 8769
_reflns_threshold_expression >2sigma(I)
_cod_data_source_file ICA-2013-399-55-61-1.cif
_cod_data_source_block carolina
_cod_original_cell_volume 5185.4(18)
_cod_original_sg_symbol_H-M P2(1)/c
_cod_database_code 1516848

loop_
_symmetry_equiv_pos_as_xyz
'x, y, z'
'-x, y+1/2, -z+1/2'
'-x, -y, -z'
'x, -y-1/2, z-1/2'

loop_
_atom_site_label
_atom_site_type_symbol
_atom_site_fract_x
_atom_site_fract_y
_atom_site_fract_z
_atom_site_U_iso_or_equiv
_atom_site_adp_type
_atom_site_occupancy
_atom_site_symmetry_multiplicity
_atom_site_calc_flag
_atom_site_refinement_flags
O1 O 0.43163(13) 0.62693(5) 0.46132(7) 0.0252(3) Uani 1 1 d .
C1 C 0.24339(19) 0.59046(6) 0.50001(10) 0.0235(4) Uani 1 1 d .
C2 C 0.10837(19) 0.57773(6) 0.48746(10) 0.0242(4) Uani 1 1 d .
H2 H 0.0699 0.5629 0.5239 0.029 Uiso 1 1 calc R
C3 C 0.02906(19) 0.58661(6) 0.42176(10) 0.0239(4) Uani 1 1 d .
C4 C 0.09020(19) 0.60879(6) 0.36775(10) 0.0235(4) Uani 1 1 d .
H4 H 0.0389 0.6146 0.3234 0.028 Uiso 1 1 calc R
C5 C 0.22510(19) 0.62239(6) 0.37807(10) 0.0224(4) Uani 1 1 d .
C6 C 0.2965(2) 0.64522(7) 0.31972(10) 0.0247(4) Uani 1 1 d .
C7 C 0.40591(19) 0.67867(6) 0.35633(10) 0.0236(4) Uani 1 1 d .
C8 C 0.4554(2) 0.71857(7) 0.32291(10) 0.0252(4) Uani 1 1 d .
H8 H 0.4129 0.7279 0.2778 0.030 Uiso 1 1 calc R
C9 C 0.5658(2) 0.74486(7) 0.35475(10) 0.0256(4) Uani 1 1 d .
C10 C 0.6261(2) 0.73079(7) 0.42313(10) 0.0266(4) Uani 1 1 d .
H10 H 0.6999 0.7480 0.4454 0.032 Uiso 1 1 calc R
C11 C 0.5793(2) 0.69205(7) 0.45861(10) 0.0253(4) Uani 1 1 d .
C12 C 0.47002(19) 0.66656(6) 0.42383(10) 0.0235(4) Uani 1 1 d .
C13 C 0.29868(19) 0.61302(6) 0.44522(10) 0.0226(4) Uani 1 1 d .
C14 C -0.1201(2) 0.57259(7) 0.40692(11) 0.0280(4) Uani 1 1 d .
C15 C -0.1724(2) 0.55547(8) 0.47519(11) 0.0329(5) Uani 1 1 d .
H15B H -0.1275 0.5261 0.4918 0.049 Uiso 1 1 calc R
H15C H -0.2673 0.5497 0.4649 0.049 Uiso 1 1 calc R
H15D H -0.1551 0.5798 0.5117 0.049 Uiso 1 1 calc R
C16 C -0.2038(2) 0.61671(9) 0.37740(13) 0.0412(6) Uani 1 1 d .
H16B H -0.1871 0.6431 0.4106 0.062 Uiso 1 1 calc R
H16C H -0.2976 0.6086 0.3714 0.062 Uiso 1 1 calc R
H16D H -0.1790 0.6259 0.3319 0.062 Uiso 1 1 calc R
C17 C -0.1393(2) 0.53164(8) 0.35131(11) 0.0366(5) Uani 1 1 d .
H17B H -0.1147 0.5428 0.3067 0.055 Uiso 1 1 calc R
H17C H -0.2317 0.5217 0.3440 0.055 Uiso 1 1 calc R
H17D H -0.0835 0.5048 0.3685 0.055 Uiso 1 1 calc R
C18 C 0.1971(2) 0.67143(7) 0.26363(11) 0.0310(5) Uani 1 1 d .
H18A H 0.1535 0.6967 0.2865 0.047 Uiso 1 1 calc R
H18B H 0.1311 0.6490 0.2416 0.047 Uiso 1 1 calc R
H18C H 0.2445 0.6851 0.2276 0.047 Uiso 1 1 calc R
C19 C 0.3679(2) 0.60526(7) 0.28210(11) 0.0301(5) Uani 1 1 d .
H19B H 0.4195 0.6197 0.2485 0.045 Uiso 1 1 calc R
H19C H 0.3020 0.5839 0.2570 0.045 Uiso 1 1 calc R
H19D H 0.4264 0.5874 0.3174 0.045 Uiso 1 1 calc R
C20 C 0.6283(2) 0.78604(7) 0.31653(11) 0.0317(5) Uani 1 1 d .
C21 C 0.5356(3) 0.80368(8) 0.24963(12) 0.0447(6) Uani 1 1 d .
H21B H 0.4513 0.8137 0.2630 0.067 Uiso 1 1 calc R
H21C H 0.5209 0.7780 0.2152 0.067 Uiso 1 1 calc R
H21D H 0.5769 0.8304 0.2288 0.067 Uiso 1 1 calc R
C22 C 0.7608(3) 0.76856(10) 0.29521(17) 0.0626(8) Uani 1 1 d .
H22C H 0.8041 0.7947 0.2742 0.094 Uiso 1 1 calc R
H22D H 0.7438 0.7428 0.2609 0.094 Uiso 1 1 calc R
H22E H 0.8180 0.7571 0.3371 0.094 Uiso 1 1 calc R
C23 C 0.6553(3) 0.82918(8) 0.36662(12) 0.0409(6) Uani 1 1 d .
H23A H 0.5724 0.8399 0.3811 0.061 Uiso 1 1 calc R
H23B H 0.6938 0.8549 0.3420 0.061 Uiso 1 1 calc R
H23C H 0.7166 0.8200 0.4083 0.061 Uiso 1 1 calc R
O1A O 0.42776(13) 0.54743(4) 0.56502(7) 0.0246(3) Uani 1 1 d .
N1A N 1.06999(17) 0.50648(6) 0.90547(8) 0.0266(4) Uani 1 1 d .
N2A N 0.97352(18) 0.62780(6) 0.94288(9) 0.0310(4) Uani 1 1 d .
N3A N 1.09681(18) 0.39377(6) 0.81278(9) 0.0318(4) Uani 1 1 d .
C1A C 0.3258(2) 0.58287(7) 0.57225(10) 0.0246(4) Uani 1 1 d .
H1A1 H 0.3673 0.6130 0.5898 0.029 Uiso 1 1 calc R
H1A2 H 0.2689 0.5718 0.6064 0.029 Uiso 1 1 calc R
C2A C 0.52880(19) 0.54232(6) 0.62188(10) 0.0223(4) Uani 1 1 d .
C3A C 0.5263(2) 0.56209(7) 0.68956(10) 0.0253(4) Uani 1 1 d .
H3A H 0.4531 0.5803 0.6988 0.030 Uiso 1 1 calc R
C4A C 0.6340(2) 0.55434(7) 0.74316(10) 0.0252(4) Uani 1 1 d .
H4A H 0.6316 0.5678 0.7883 0.030 Uiso 1 1 calc R
C5A C 0.74532(19) 0.52728(6) 0.73194(10) 0.0222(4) Uani 1 1 d .
C6A C 0.7450(2) 0.50737(6) 0.66314(10) 0.0246(4) Uani 1 1 d .
H6A H 0.8178 0.4889 0.6539 0.030 Uiso 1 1 calc R
C7A C 0.6384(2) 0.51465(6) 0.60895(10) 0.0248(4) Uani 1 1 d .
H7A H 0.6400 0.5010 0.5638 0.030 Uiso 1 1 calc R
C8A C 0.85836(19) 0.51969(6) 0.79096(10) 0.0232(4) Uani 1 1 d .
C9A C 0.89147(19) 0.55466(7) 0.84393(10) 0.0246(4) Uani 1 1 d .
H9A H 0.8427 0.5832 0.8423 0.029 Uiso 1 1 calc R
C10A C 0.9965(2) 0.54710(7) 0.89895(10) 0.0248(4) Uani 1 1 d .
C11A C 1.0393(2) 0.47243(7) 0.85448(10) 0.0253(4) Uani 1 1 d .
C12A C 0.93634(19) 0.47773(7) 0.79712(10) 0.0252(4) Uani 1 1 d .
H12A H 0.9194 0.4534 0.7630 0.030 Uiso 1 1 calc R
C13A C 1.0326(2) 0.58465(7) 0.95514(10) 0.0267(4) Uani 1 1 d .
C14A C 1.1211(2) 0.57487(7) 1.01696(11) 0.0303(4) Uani 1 1 d .
H14A H 1.1608 0.5446 1.0239 0.036 Uiso 1 1 calc R
C15A C 1.1498(2) 0.61055(8) 1.06824(11) 0.0332(5) Uani 1 1 d .
H15A H 1.2083 0.6046 1.1103 0.040 Uiso 1 1 calc R
C16A C 1.0902(2) 0.65512(8) 1.05600(11) 0.0335(5) Uani 1 1 d .
H16A H 1.1079 0.6799 1.0893 0.040 Uiso 1 1 calc R
C17A C 1.0035(2) 0.66195(7) 0.99304(11) 0.0331(5) Uani 1 1 d .
H17A H 0.9635 0.6921 0.9849 0.040 Uiso 1 1 calc R
C18A C 1.1194(2) 0.42700(7) 0.86507(10) 0.0273(4) Uani 1 1 d .
C19A C 1.2091(2) 0.41932(8) 0.92752(11) 0.0325(5) Uani 1 1 d .
H19A H 1.2239 0.4432 0.9625 0.039 Uiso 1 1 calc R
C20A C 1.2757(2) 0.37583(8) 0.93675(12) 0.0372(5) Uani 1 1 d .
H20A H 1.3355 0.3699 0.9783 0.045 Uiso 1 1 calc R
C21A C 1.2526(2) 0.34112(8) 0.88363(12) 0.0383(5) Uani 1 1 d .
H21A H 1.2958 0.3114 0.8886 0.046 Uiso 1 1 calc R
C22A C 1.1632(2) 0.35202(8) 0.82284(12) 0.0365(5) Uani 1 1 d .
H22A H 1.1485 0.3289 0.7868 0.044 Uiso 1 1 calc R
O1B O 0.75440(15) 0.70468(5) 0.55563(7) 0.0337(3) Uani 1 1 d .
N1B N 1.33781(18) 0.63019(7) 0.90542(9) 0.0348(4) Uani 1 1 d .
N2B N 1.2192(2) 0.74658(7) 0.95621(10) 0.0411(5) Uani 1 1 d .
N3B N 1.34285(19) 0.51662(7) 0.81022(10) 0.0372(4) Uani 1 1 d .
C1B C 0.6444(2) 0.67377(7) 0.53026(10) 0.0271(4) Uani 1 1 d .
H1B1 H 0.5800 0.6736 0.5640 0.033 Uiso 1 1 calc R
H1B2 H 0.6762 0.6410 0.5256 0.033 Uiso 1 1 calc R
C2B C 0.8482(2) 0.68818(7) 0.60980(10) 0.0273(4) Uani 1 1 d .
C3B C 0.9514(2) 0.72064(7) 0.63279(11) 0.0310(5) Uani 1 1 d .
H3B H 0.9535 0.7506 0.6106 0.037 Uiso 1 1 calc R
C4B C 1.0499(2) 0.70834(7) 0.68820(11) 0.0300(4) Uani 1 1 d .
H4B H 1.1167 0.7306 0.7042 0.036 Uiso 1 1 calc R
C5B C 1.0517(2) 0.66309(7) 0.72099(10) 0.0277(4) Uani 1 1 d .
C6B C 0.9499(2) 0.63055(7) 0.69578(10) 0.0276(4) Uani 1 1 d .
H6B H 0.9510 0.5998 0.7158 0.033 Uiso 1 1 calc R
C7B C 0.8473(2) 0.64298(7) 0.64161(10) 0.0279(4) Uani 1 1 d .
H7B H 0.7785 0.6212 0.6267 0.033 Uiso 1 1 calc R
C8B C 1.1522(2) 0.65125(7) 0.78378(10) 0.0292(4) Uani 1 1 d .
C9B C 1.1835(2) 0.68511(8) 0.83827(11) 0.0311(5) Uani 1 1 d .
H9B H 1.1439 0.7155 0.8343 0.037 Uiso 1 1 calc R
C10B C 1.2740(2) 0.67322(8) 0.89852(11) 0.0317(5) Uani 1 1 d .
C11B C 1.3085(2) 0.59750(8) 0.85214(11) 0.0310(5) Uani 1 1 d .
C12B C 1.2150(2) 0.60656(8) 0.79140(11) 0.0300(4) Uani 1 1 d .
H12B H 1.1950 0.5829 0.7564 0.036 Uiso 1 1 calc R
C13B C 1.2988(2) 0.70740(8) 0.96003(11) 0.0362(5) Uani 1 1 d .
C14B C 1.2320(3) 0.77617(9) 1.01322(12) 0.0447(6) Uani 1 1 d .
H14B H 1.1773 0.8033 1.0113 0.054 Uiso 1 1 calc R
C15B C 1.3224(3) 0.76839(10) 1.07470(12) 0.0459(6) Uani 1 1 d .
H15E H 1.3280 0.7896 1.1133 0.055 Uiso 1 1 calc R
C16B C 1.4039(3) 0.72832(11) 1.07715(13) 0.0542(7) Uani 1 1 d .
H16E H 1.4663 0.7222 1.1176 0.065 Uiso 1 1 calc R
C17B C 1.3925(2) 0.69738(10) 1.01953(12) 0.0451(6) Uani 1 1 d .
H17E H 1.4469 0.6702 1.0205 0.054 Uiso 1 1 calc R
C18B C 1.3821(2) 0.55097(8) 0.86010(11) 0.0334(5) Uani 1 1 d .
C19B C 1.4879(2) 0.54380(9) 0.91459(12) 0.0416(5) Uani 1 1 d .
H19E H 1.5136 0.5680 0.9480 0.050 Uiso 1 1 calc R
C20B C 1.5547(3) 0.50030(10) 0.91866(14) 0.0493(6) Uani 1 1 d .
H20B H 1.6253 0.4947 0.9554 0.059 Uiso 1 1 calc R
C21B C 1.5166(2) 0.46533(9) 0.86832(13) 0.0450(6) Uani 1 1 d .
H21E H 1.5614 0.4359 0.8697 0.054 Uiso 1 1 calc R
C22B C 1.4097(2) 0.47494(8) 0.81535(13) 0.0407(5) Uani 1 1 d .
H22B H 1.3830 0.4511 0.7815 0.049 Uiso 1 1 calc R

loop_
_atom_site_aniso_label
_atom_site_aniso_U_11
_atom_site_aniso_U_22
_atom_site_aniso_U_33
_atom_site_aniso_U_23
_atom_site_aniso_U_13
_atom_site_aniso_U_12
O1 0.0269(7) 0.0224(7) 0.0242(7) 0.0055(5) -0.0039(6) -0.0049(5)
C1 0.0294(10) 0.0177(9) 0.0219(9) 0.0005(7) -0.0012(8) 0.0017(7)
C2 0.0297(10) 0.0205(9) 0.0222(9) 0.0014(7) 0.0035(8) 0.0019(8)
C3 0.0258(10) 0.0189(9) 0.0262(10) -0.0025(7) 0.0008(8) 0.0027(7)
C4 0.0286(10) 0.0190(9) 0.0211(9) -0.0016(7) -0.0030(8) 0.0029(7)
C5 0.0301(10) 0.0147(8) 0.0212(9) 0.0000(7) -0.0003(8) 0.0017(7)
C6 0.0300(10) 0.0218(9) 0.0204(9) 0.0008(7) -0.0032(8) -0.0027(8)
C7 0.0278(10) 0.0197(9) 0.0221(9) -0.0012(7) -0.0008(8) 0.0005(7)
C8 0.0333(11) 0.0223(9) 0.0190(9) 0.0023(7) 0.0006(8) 0.0004(8)
C9 0.0346(11) 0.0196(9) 0.0220(9) -0.0006(7) 0.0017(8) -0.0016(8)
C10 0.0305(10) 0.0226(10) 0.0258(10) -0.0028(8) 0.0004(8) -0.0035(8)
C11 0.0312(10) 0.0212(9) 0.0223(9) -0.0014(7) -0.0003(8) -0.0008(8)
C12 0.0304(10) 0.0183(9) 0.0213(9) 0.0011(7) 0.0019(8) 0.0000(7)
C13 0.0250(10) 0.0170(9) 0.0238(9) -0.0017(7) -0.0025(8) -0.0002(7)
C14 0.0252(10) 0.0312(11) 0.0268(10) 0.0016(8) 0.0010(8) 0.0021(8)
C15 0.0305(11) 0.0355(12) 0.0329(11) 0.0024(9) 0.0052(9) 0.0002(9)
C16 0.0308(12) 0.0484(14) 0.0447(13) 0.0139(11) 0.0065(10) 0.0110(10)
C17 0.0318(11) 0.0454(13) 0.0313(11) -0.0041(9) 0.0003(9) -0.0110(10)
C18 0.0346(11) 0.0309(11) 0.0245(10) 0.0074(8) -0.0065(9) -0.0047(9)
C19 0.0366(12) 0.0279(10) 0.0259(10) -0.0042(8) 0.0048(9) -0.0066(9)
C20 0.0388(12) 0.0264(10) 0.0294(10) 0.0033(8) 0.0032(9) -0.0071(9)
C21 0.0636(16) 0.0352(12) 0.0315(12) 0.0117(10) -0.0062(11) -0.0169(11)
C22 0.0654(18) 0.0510(16) 0.080(2) 0.0197(15) 0.0388(17) 0.0040(14)
C23 0.0533(14) 0.0262(11) 0.0396(12) 0.0054(9) -0.0060(11) -0.0115(10)
O1A 0.0296(7) 0.0217(7) 0.0199(6) 0.0007(5) -0.0053(6) 0.0034(5)
N1A 0.0299(9) 0.0242(8) 0.0246(8) 0.0011(7) -0.0001(7) -0.0009(7)
N2A 0.0370(10) 0.0249(9) 0.0290(9) -0.0020(7) -0.0027(8) -0.0018(7)
N3A 0.0371(10) 0.0259(9) 0.0305(9) -0.0008(7) -0.0021(8) 0.0065(7)
C1A 0.0302(10) 0.0209(9) 0.0215(9) 0.0017(7) -0.0003(8) 0.0018(8)
C2A 0.0287(10) 0.0160(9) 0.0206(9) 0.0055(7) -0.0017(8) -0.0026(7)
C3A 0.0287(10) 0.0234(10) 0.0229(9) -0.0004(7) 0.0005(8) 0.0034(8)
C4A 0.0310(10) 0.0238(10) 0.0196(9) -0.0017(7) 0.0000(8) 0.0004(8)
C5A 0.0285(10) 0.0168(9) 0.0202(9) 0.0023(7) -0.0006(8) -0.0015(7)
C6A 0.0304(10) 0.0181(9) 0.0247(9) 0.0007(7) 0.0015(8) 0.0027(8)
C7A 0.0360(11) 0.0192(9) 0.0183(9) 0.0003(7) 0.0009(8) 0.0012(8)
C8A 0.0270(10) 0.0208(9) 0.0209(9) 0.0030(7) 0.0006(8) -0.0022(7)
C9A 0.0278(10) 0.0201(9) 0.0242(10) 0.0016(7) -0.0018(8) 0.0016(8)
C10A 0.0286(10) 0.0220(9) 0.0227(9) 0.0025(7) 0.0002(8) -0.0023(8)
C11A 0.0286(10) 0.0227(10) 0.0235(9) 0.0028(7) 0.0001(8) -0.0006(8)
C12A 0.0296(10) 0.0223(10) 0.0226(9) 0.0001(7) 0.0001(8) -0.0012(8)
C13A 0.0287(10) 0.0257(10) 0.0248(10) 0.0011(8) 0.0006(8) -0.0022(8)
C14A 0.0335(11) 0.0268(10) 0.0286(10) 0.0010(8) -0.0023(9) -0.0008(8)
C15A 0.0360(12) 0.0346(11) 0.0263(10) 0.0000(9) -0.0051(9) -0.0030(9)
C16A 0.0387(12) 0.0302(11) 0.0300(11) -0.0067(8) -0.0002(9) -0.0059(9)
C17A 0.0376(12) 0.0252(10) 0.0342(11) -0.0034(9) -0.0023(9) -0.0004(9)
C18A 0.0284(10) 0.0247(10) 0.0275(10) 0.0035(8) -0.0008(8) -0.0002(8)
C19A 0.0333(11) 0.0296(11) 0.0316(11) 0.0008(9) -0.0058(9) 0.0001(9)
C20A 0.0356(12) 0.0371(12) 0.0351(11) 0.0067(10) -0.0083(10) 0.0039(10)
C21A 0.0379(12) 0.0294(11) 0.0450(13) 0.0061(9) -0.0030(10) 0.0088(9)
C22A 0.0433(13) 0.0285(11) 0.0351(11) -0.0013(9) -0.0029(10) 0.0076(9)
O1B 0.0388(8) 0.0249(7) 0.0317(8) 0.0064(6) -0.0142(7) -0.0083(6)
N1B 0.0342(10) 0.0423(11) 0.0266(9) 0.0006(8) -0.0003(8) -0.0046(8)
N2B 0.0567(13) 0.0351(10) 0.0316(10) -0.0015(8) 0.0062(9) -0.0122(9)
N3B 0.0374(10) 0.0390(11) 0.0347(10) 0.0004(8) 0.0029(8) 0.0001(8)
C1B 0.0290(10) 0.0253(10) 0.0248(10) 0.0013(8) -0.0039(8) -0.0063(8)
C2B 0.0330(11) 0.0260(10) 0.0209(9) 0.0007(8) -0.0027(8) -0.0034(8)
C3B 0.0381(12) 0.0229(10) 0.0298(10) 0.0030(8) -0.0027(9) -0.0066(8)
C4B 0.0317(11) 0.0287(10) 0.0277(10) -0.0012(8) -0.0023(9) -0.0082(8)
C5B 0.0321(11) 0.0267(10) 0.0233(10) -0.0014(8) -0.0001(9) -0.0026(8)
C6B 0.0342(11) 0.0239(10) 0.0234(9) 0.0015(8) -0.0005(8) -0.0026(8)
C7B 0.0329(11) 0.0273(10) 0.0220(9) -0.0003(8) -0.0012(8) -0.0080(8)
C8B 0.0312(11) 0.0331(11) 0.0226(10) 0.0017(8) 0.0010(9) -0.0047(8)
C9B 0.0341(11) 0.0321(11) 0.0261(10) 0.0000(8) 0.0005(9) -0.0034(9)
C10B 0.0318(11) 0.0376(12) 0.0250(10) 0.0001(9) 0.0020(9) -0.0053(9)
C11B 0.0310(11) 0.0357(11) 0.0253(10) 0.0006(8) 0.0008(9) -0.0047(9)
C12B 0.0306(11) 0.0346(11) 0.0239(10) -0.0015(8) 0.0003(9) -0.0036(9)
C13B 0.0358(12) 0.0453(13) 0.0274(11) -0.0038(9) 0.0042(10) -0.0103(10)
C14B 0.0616(16) 0.0364(12) 0.0372(12) -0.0056(10) 0.0104(12) -0.0161(11)
C15B 0.0498(15) 0.0545(15) 0.0338(12) -0.0141(11) 0.0067(11) -0.0172(12)
C16B 0.0423(14) 0.083(2) 0.0346(13) -0.0198(13) -0.0033(11) -0.0071(14)
C17B 0.0345(12) 0.0637(16) 0.0350(12) -0.0158(11) -0.0018(10) 0.0005(11)
C18B 0.0323(11) 0.0402(12) 0.0272(10) 0.0022(9) 0.0030(9) -0.0023(9)
C19B 0.0412(13) 0.0451(14) 0.0344(12) -0.0014(10) -0.0082(10) 0.0011(10)
C20B 0.0413(14) 0.0584(16) 0.0440(14) 0.0031(12) -0.0083(11) 0.0060(12)
C21B 0.0457(14) 0.0429(13) 0.0463(14) 0.0067(11) 0.0055(12) 0.0091(11)
C22B 0.0421(13) 0.0386(13) 0.0415(13) -0.0021(10) 0.0064(11) 0.0017(10)

loop_
_atom_type_symbol
_atom_type_description
_atom_type_scat_dispersion_real
_atom_type_scat_dispersion_imag
_atom_type_scat_source
C C 0.0033 0.0016 'International Tables Vol C Tables 4.2.6.8 and 6.1.1.4'
H H 0.0000 0.0000 'International Tables Vol C Tables 4.2.6.8 and 6.1.1.4'
N N 0.0061 0.0033 'International Tables Vol C Tables 4.2.6.8 and 6.1.1.4'
O O 0.0106 0.0060 'International Tables Vol C Tables 4.2.6.8 and 6.1.1.4'

loop_
_geom_angle_atom_site_label_1
_geom_angle_atom_site_label_2
_geom_angle_atom_site_label_3
_geom_angle
C13 O1 C12 116.07(14)
C2 C1 C13 118.29(17)
C2 C1 C1A 121.18(17)
C13 C1 C1A 120.43(17)
C1 C2 C3 121.82(18)
C1 C2 H2 119.1
C3 C2 H2 119.1
C2 C3 C4 117.69(18)
C2 C3 C14 122.46(17)
C4 C3 C14 119.85(17)
C5 C4 C3 122.45(17)
C5 C4 H4 118.8
C3 C4 H4 118.8
C4 C5 C13 117.12(17)
C4 C5 C6 123.95(16)
C13 C5 C6 118.91(17)
C7 C6 C18 112.37(16)
C7 C6 C5 108.05(15)
C18 C6 C5 111.32(16)
C7 C6 C19 106.81(16)
C18 C6 C19 109.00(16)
C5 C6 C19 109.14(15)
C12 C7 C8 117.13(17)
C12 C7 C6 118.62(16)
C8 C7 C6 123.93(16)
C9 C8 C7 122.34(17)
C9 C8 H8 118.8
C7 C8 H8 118.8
C8 C9 C10 117.72(18)
C8 C9 C20 123.03(17)
C10 C9 C20 119.14(17)
C11 C10 C9 121.89(18)
C11 C10 H10 119.1
C9 C10 H10 119.1
C10 C11 C12 118.01(17)
C10 C11 C1B 124.12(17)
C12 C11 C1B 117.75(17)
C7 C12 C11 122.90(18)
C7 C12 O1 122.11(17)
C11 C12 O1 114.97(16)
O1 C13 C1 116.15(16)
O1 C13 C5 121.21(17)
C1 C13 C5 122.62(18)
C15 C14 C17 108.47(17)
C15 C14 C3 111.71(16)
C17 C14 C3 109.56(17)
C15 C14 C16 108.20(17)
C17 C14 C16 109.37(18)
C3 C14 C16 109.48(17)
C14 C15 H15B 109.5
C14 C15 H15C 109.5
H15B C15 H15C 109.5
C14 C15 H15D 109.5
H15B C15 H15D 109.5
H15C C15 H15D 109.5
C14 C16 H16B 109.5
C14 C16 H16C 109.5
H16B C16 H16C 109.5
C14 C16 H16D 109.5
H16B C16 H16D 109.5
H16C C16 H16D 109.5
C14 C17 H17B 109.5
C14 C17 H17C 109.5
H17B C17 H17C 109.5
C14 C17 H17D 109.5
H17B C17 H17D 109.5
H17C C17 H17D 109.5
C6 C18 H18A 109.5
C6 C18 H18B 109.5
H18A C18 H18B 109.5
C6 C18 H18C 109.5
H18A C18 H18C 109.5
H18B C18 H18C 109.5
C6 C19 H19B 109.5
C6 C19 H19C 109.5
H19B C19 H19C 109.5
C6 C19 H19D 109.5
H19B C19 H19D 109.5
H19C C19 H19D 109.5
C23 C20 C22 109.1(2)
C23 C20 C9 110.13(17)
C22 C20 C9 108.64(18)
C23 C20 C21 106.88(18)
C22 C20 C21 109.7(2)
C9 C20 C21 112.35(17)
C20 C21 H21B 109.5
C20 C21 H21C 109.5
H21B C21 H21C 109.5
C20 C21 H21D 109.5
H21B C21 H21D 109.5
H21C C21 H21D 109.5
C20 C22 H22C 109.5
C20 C22 H22D 109.5
H22C C22 H22D 109.5
C20 C22 H22E 109.5
H22C C22 H22E 109.5
H22D C22 H22E 109.5
C20 C23 H23A 109.5
C20 C23 H23B 109.5
H23A C23 H23B 109.5
C20 C23 H23C 109.5
H23A C23 H23C 109.5
H23B C23 H23C 109.5
C2A O1A C1A 117.03(14)
C10A N1A C11A 117.06(16)
C17A N2A C13A 117.35(17)
C22A N3A C18A 117.51(18)
O1A C1A C1 108.58(15)
O1A C1A H1A1 110.0
C1 C1A H1A1 110.0
O1A C1A H1A2 110.0
C1 C1A H1A2 110.0
H1A1 C1A H1A2 108.4
O1A C2A C3A 124.33(17)
O1A C2A C7A 115.92(16)
C3A C2A C7A 119.74(17)
C4A C3A C2A 119.31(18)
C4A C3A H3A 120.3
C2A C3A H3A 120.3
C3A C4A C5A 122.45(17)
C3A C4A H4A 118.8
C5A C4A H4A 118.8
C4A C5A C6A 117.12(17)
C4A C5A C8A 120.71(16)
C6A C5A C8A 122.17(17)
C7A C6A C5A 121.32(18)
C7A C6A H6A 119.3
C5A C6A H6A 119.3
C6A C7A C2A 120.06(17)
C6A C7A H7A 120.0
C2A C7A H7A 120.0
C9A C8A C12A 116.40(17)
C9A C8A C5A 120.92(17)
C12A C8A C5A 122.68(17)
C10A C9A C8A 120.44(17)
C10A C9A H9A 119.8
C8A C9A H9A 119.8
N1A C10A C9A 123.11(17)
N1A C10A C13A 116.48(17)
C9A C10A C13A 120.41(17)
N1A C11A C12A 123.07(18)
N1A C11A C18A 115.55(17)
C12A C11A C18A 121.32(17)
C11A C12A C8A 119.90(17)
C11A C12A H12A 120.1
C8A C12A H12A 120.1
N2A C13A C14A 122.31(18)
N2A C13A C10A 116.36(17)
C14A C13A C10A 121.33(18)
C15A C14A C13A 119.33(19)
C15A C14A H14A 120.3
C13A C14A H14A 120.3
C16A C15A C14A 118.84(19)
C16A C15A H15A 120.6
C14A C15A H15A 120.6
C15A C16A C17A 118.23(19)
C15A C16A H16A 120.9
C17A C16A H16A 120.9
N2A C17A C16A 123.9(2)
N2A C17A H17A 118.0
C16A C17A H17A 118.0
N3A C18A C19A 122.28(18)
N3A C18A C11A 116.73(17)
C19A C18A C11A 120.94(18)
C20A C19A C18A 119.0(2)
C20A C19A H19A 120.5
C18A C19A H19A 120.5
C19A C20A C21A 119.3(2)
C19A C20A H20A 120.3
C21A C20A H20A 120.3
C20A C21A C22A 117.9(2)
C20A C21A H21A 121.1
C22A C21A H21A 121.1
N3A C22A C21A 124.0(2)
N3A C22A H22A 118.0
C21A C22A H22A 118.0
C2B O1B C1B 117.95(15)
C11B N1B C10B 118.02(18)
C14B N2B C13B 117.6(2)
C22B N3B C18B 117.7(2)
O1B C1B C11 108.41(16)
O1B C1B H1B1 110.0
C11 C1B H1B1 110.0
O1B C1B H1B2 110.0
C11 C1B H1B2 110.0
H1B1 C1B H1B2 108.4
O1B C2B C7B 125.28(18)
O1B C2B C3B 114.81(17)
C7B C2B C3B 119.92(18)
C4B C3B C2B 119.93(18)
C4B C3B H3B 120.0
C2B C3B H3B 120.0
C3B C4B C5B 121.32(18)
C3B C4B H4B 119.3
C5B C4B H4B 119.3
C6B C5B C4B 117.89(18)
C6B C5B C8B 120.85(18)
C4B C5B C8B 121.11(18)
C7B C6B C5B 121.48(18)
C7B C6B H6B 119.3
C5B C6B H6B 119.3
C6B C7B C2B 119.39(18)
C6B C7B H7B 120.3
C2B C7B H7B 120.3
C12B C8B C9B 118.29(19)
C12B C8B C5B 122.01(18)
C9B C8B C5B 119.68(19)
C10B C9B C8B 119.6(2)
C10B C9B H9B 120.2
C8B C9B H9B 120.2
N1B C10B C9B 122.34(19)
N1B C10B C13B 117.54(19)
C9B C10B C13B 120.1(2)
N1B C11B C12B 122.5(2)
N1B C11B C18B 117.04(18)
C12B C11B C18B 120.49(19)
C8B C12B C11B 119.26(19)
C8B C12B H12B 120.4
C11B C12B H12B 120.4
N2B C13B C17B 122.5(2)
N2B C13B C10B 116.1(2)
C17B C13B C10B 121.3(2)
N2B C14B C15B 123.3(3)
N2B C14B H14B 118.3
C15B C14B H14B 118.3
C16B C15B C14B 118.1(2)
C16B C15B H15E 120.9
C14B C15B H15E 120.9
C17B C16B C15B 119.7(2)
C17B C16B H16E 120.2
C15B C16B H16E 120.2
C16B C17B C13B 118.8(2)
C16B C17B H17E 120.6
C13B C17B H17E 120.6
N3B C18B C19B 122.0(2)
N3B C18B C11B 116.66(19)
C19B C18B C11B 121.3(2)
C20B C19B C18B 119.0(2)
C20B C19B H19E 120.5
C18B C19B H19E 120.5
C21B C20B C19B 119.7(2)
C21B C20B H20B 120.2
C19B C20B H20B 120.2
C20B C21B C22B 118.2(2)
C20B C21B H21E 120.9
C22B C21B H21E 120.9
N3B C22B C21B 123.5(2)
N3B C22B H22B 118.3
C21B C22B H22B 118.3

loop_
_geom_bond_atom_site_label_1
_geom_bond_atom_site_label_2
_geom_bond_distance
O1 C13 1.383(2)
O1 C12 1.389(2)
C1 C2 1.390(3)
C1 C13 1.387(3)
C1 C1A 1.501(3)
C2 C3 1.393(3)
C2 H2 0.9300
C3 C4 1.402(3)
C3 C14 1.536(3)
C4 C5 1.395(3)
C4 H4 0.9300
C5 C13 1.393(3)
C5 C6 1.531(3)
C6 C7 1.526(3)
C6 C18 1.528(3)
C6 C19 1.545(3)
C7 C12 1.380(3)
C7 C8 1.398(3)
C8 C9 1.390(3)
C8 H8 0.9300
C9 C10 1.396(3)
C9 C20 1.531(3)
C10 C11 1.382(3)
C10 H10 0.9300
C11 C12 1.389(3)
C11 C1B 1.499(3)
C14 C15 1.530(3)
C14 C17 1.536(3)
C14 C16 1.542(3)
C15 H15B 0.9600
C15 H15C 0.9600
C15 H15D 0.9600
C16 H16B 0.9600
C16 H16C 0.9600
C16 H16D 0.9600
C17 H17B 0.9600
C17 H17C 0.9600
C17 H17D 0.9600
C18 H18A 0.9600
C18 H18B 0.9600
C18 H18C 0.9600
C19 H19B 0.9600
C19 H19C 0.9600
C19 H19D 0.9600
C20 C23 1.522(3)
C20 C22 1.525(3)
C20 C21 1.534(3)
C21 H21B 0.9600
C21 H21C 0.9600
C21 H21D 0.9600
C22 H22C 0.9600
C22 H22D 0.9600
C22 H22E 0.9600
C23 H23A 0.9600
C23 H23B 0.9600
C23 H23C 0.9600
O1A C2A 1.373(2)
O1A C1A 1.440(2)
N1A C10A 1.342(3)
N1A C11A 1.349(2)
N2A C17A 1.339(3)
N2A C13A 1.341(3)
N3A C22A 1.336(3)
N3A C18A 1.342(3)
C1A H1A1 0.9700
C1A H1A2 0.9700
C2A C3A 1.389(3)
C2A C7A 1.392(3)
C3A C4A 1.387(3)
C3A H3A 0.9300
C4A C5A 1.389(3)
C4A H4A 0.9300
C5A C6A 1.406(3)
C5A C8A 1.486(3)
C6A C7A 1.384(3)
C6A H6A 0.9300
C7A H7A 0.9300
C8A C9A 1.395(3)
C8A C12A 1.398(3)
C9A C10A 1.385(3)
C9A H9A 0.9300
C10A C13A 1.490(3)
C11A C12A 1.392(3)
C11A C18A 1.492(3)
C12A H12A 0.9300
C13A C14A 1.386(3)
C14A C15A 1.382(3)
C14A H14A 0.9300
C15A C16A 1.378(3)
C15A H15A 0.9300
C16A C17A 1.379(3)
C16A H16A 0.9300
C17A H17A 0.9300
C18A C19A 1.391(3)
C19A C20A 1.378(3)
C19A H19A 0.9300
C20A C21A 1.382(3)
C20A H20A 0.9300
C21A C22A 1.382(3)
C21A H21A 0.9300
C22A H22A 0.9300
O1B C2B 1.364(2)
O1B C1B 1.426(2)
N1B C11B 1.351(3)
N1B C10B 1.352(3)
N2B C14B 1.341(3)
N2B C13B 1.345(3)
N3B C22B 1.333(3)
N3B C18B 1.355(3)
C1B H1B1 0.9700
C1B H1B2 0.9700
C2B C7B 1.389(3)
C2B C3B 1.395(3)
C3B C4B 1.374(3)
C3B H3B 0.9300
C4B C5B 1.396(3)
C4B H4B 0.9300
C5B C6B 1.395(3)
C5B C8B 1.477(3)
C6B C7B 1.386(3)
C6B H6B 0.9300
C7B H7B 0.9300
C8B C12B 1.388(3)
C8B C9B 1.391(3)
C9B C10B 1.388(3)
C9B H9B 0.9300
C10B C13B 1.488(3)
C11B C12B 1.394(3)
C11B C18B 1.484(3)
C12B H12B 0.9300
C13B C17B 1.384(3)
C14B C15B 1.381(4)
C14B H14B 0.9300
C15B C16B 1.377(4)
C15B H15E 0.9300
C16B C17B 1.373(3)
C16B H16E 0.9300
C17B H17E 0.9300
C18B C19B 1.381(3)
C19B C20B 1.377(3)
C19B H19E 0.9300
C20B C21B 1.370(4)
C20B H20B 0.9300
C21B C22B 1.383(3)
C21B H21E 0.9300
C22B H22B 0.9300

loop_
_geom_torsion_atom_site_label_1
_geom_torsion_atom_site_label_2
_geom_torsion_atom_site_label_3
_geom_torsion_atom_site_label_4
_geom_torsion
C13 C1 C2 C3 0.6(3)
C1A C1 C2 C3 176.95(17)
C1 C2 C3 C4 0.4(3)
C1 C2 C3 C14 179.75(17)
C2 C3 C4 C5 -0.7(3)
C14 C3 C4 C5 179.91(17)
C3 C4 C5 C13 0.0(3)
C3 C4 C5 C6 178.01(17)
C4 C5 C6 C7 149.36(17)
C13 C5 C6 C7 -32.7(2)
C4 C5 C6 C18 25.5(2)
C13 C5 C6 C18 -156.50(17)
C4 C5 C6 C19 -94.8(2)
C13 C5 C6 C19 83.1(2)
C18 C6 C7 C12 155.89(18)
C5 C6 C7 C12 32.7(2)
C19 C6 C7 C12 -84.6(2)
C18 C6 C7 C8 -30.8(3)
C5 C6 C7 C8 -154.05(18)
C19 C6 C7 C8 88.6(2)
C12 C7 C8 C9 1.2(3)
C6 C7 C8 C9 -172.17(18)
C7 C8 C9 C10 -1.3(3)
C7 C8 C9 C20 174.90(18)
C8 C9 C10 C11 0.3(3)
C20 C9 C10 C11 -176.09(18)
C9 C10 C11 C12 0.8(3)
C9 C10 C11 C1B 176.60(19)
C8 C7 C12 C11 -0.1(3)
C6 C7 C12 C11 173.66(18)
C8 C7 C12 O1 -178.38(17)
C6 C7 C12 O1 -4.7(3)
C10 C11 C12 C7 -0.9(3)
C1B C11 C12 C7 -176.98(18)
C10 C11 C12 O1 177.53(17)
C1B C11 C12 O1 1.5(3)
C13 O1 C12 C7 -27.1(3)
C13 O1 C12 C11 154.43(17)
C12 O1 C13 C1 -151.60(16)
C12 O1 C13 C5 27.0(2)
C2 C1 C13 O1 177.20(16)
C1A C1 C13 O1 0.9(2)
C2 C1 C13 C5 -1.4(3)
C1A C1 C13 C5 -177.74(17)
C4 C5 C13 O1 -177.44(16)
C6 C5 C13 O1 4.4(3)
C4 C5 C13 C1 1.1(3)
C6 C5 C13 C1 -177.03(16)
C2 C3 C14 C15 8.6(3)
C4 C3 C14 C15 -172.08(17)
C2 C3 C14 C17 -111.7(2)
C4 C3 C14 C17 67.7(2)
C2 C3 C14 C16 128.40(19)
C4 C3 C14 C16 -52.2(2)
C8 C9 C20 C23 134.4(2)
C10 C9 C20 C23 -49.4(3)
C8 C9 C20 C22 -106.1(2)
C10 C9 C20 C22 70.0(3)
C8 C9 C20 C21 15.4(3)
C10 C9 C20 C21 -168.45(19)
C2A O1A C1A C1 167.88(15)
C2 C1 C1A O1A 114.58(19)
C13 C1 C1A O1A -69.2(2)
C1A O1A C2A C3A 12.3(2)
C1A O1A C2A C7A -168.62(16)
O1A C2A C3A C4A 179.67(17)
C7A C2A C3A C4A 0.7(3)
C2A C3A C4A C5A -0.1(3)
C3A C4A C5A C6A -0.3(3)
C3A C4A C5A C8A -179.75(17)
C4A C5A C6A C7A 0.3(3)
C8A C5A C6A C7A 179.67(17)
C5A C6A C7A C2A 0.3(3)
O1A C2A C7A C6A -179.81(16)
C3A C2A C7A C6A -0.7(3)
C4A C5A C8A C9A -31.3(3)
C6A C5A C8A C9A 149.33(19)
C4A C5A C8A C12A 148.32(19)
C6A C5A C8A C12A -31.1(3)
C12A C8A C9A C10A 0.0(3)
C5A C8A C9A C10A 179.61(17)
C11A N1A C10A C9A 1.3(3)
C11A N1A C10A C13A -179.26(17)
C8A C9A C10A N1A -1.1(3)
C8A C9A C10A C13A 179.46(18)
C10A N1A C11A C12A -0.4(3)
C10A N1A C11A C18A -177.64(17)
N1A C11A C12A C8A -0.6(3)
C18A C11A C12A C8A 176.45(18)
C9A C8A C12A C11A 0.8(3)
C5A C8A C12A C11A -178.79(17)
C17A N2A C13A C14A 0.3(3)
C17A N2A C13A C10A 179.36(19)
N1A C10A C13A N2A 170.23(18)
C9A C10A C13A N2A -10.3(3)
N1A C10A C13A C14A -10.7(3)
C9A C10A C13A C14A 168.83(19)
N2A C13A C14A C15A 0.2(3)
C10A C13A C14A C15A -178.8(2)
C13A C14A C15A C16A -0.6(3)
C14A C15A C16A C17A 0.4(3)
C13A N2A C17A C16A -0.4(3)
C15A C16A C17A N2A 0.0(3)
C22A N3A C18A C19A 0.7(3)
C22A N3A C18A C11A -177.11(19)
N1A C11A C18A N3A -175.89(18)
C12A C11A C18A N3A 6.8(3)
N1A C11A C18A C19A 6.3(3)
C12A C11A C18A C19A -170.99(19)
N3A C18A C19A C20A -1.1(3)
C11A C18A C19A C20A 176.6(2)
C18A C19A C20A C21A 0.5(3)
C19A C20A C21A C22A 0.4(3)
C18A N3A C22A C21A 0.3(3)
C20A C21A C22A N3A -0.8(4)
C2B O1B C1B C11 -163.24(17)
C10 C11 C1B O1B 3.5(3)
C12 C11 C1B O1B 179.27(17)
C1B O1B C2B C7B 1.5(3)
C1B O1B C2B C3B -178.83(18)
O1B C2B C3B C4B 178.53(18)
C7B C2B C3B C4B -1.8(3)
C2B C3B C4B C5B 2.0(3)
C3B C4B C5B C6B -0.1(3)
C3B C4B C5B C8B -175.69(19)
C4B C5B C6B C7B -2.2(3)
C8B C5B C6B C7B 173.47(18)
C5B C6B C7B C2B 2.4(3)
O1B C2B C7B C6B 179.26(19)
C3B C2B C7B C6B -0.4(3)
C6B C5B C8B C12B 45.3(3)
C4B C5B C8B C12B -139.2(2)
C6B C5B C8B C9B -133.1(2)
C4B C5B C8B C9B 42.4(3)
C12B C8B C9B C10B -0.9(3)
C5B C8B C9B C10B 177.48(19)
C11B N1B C10B C9B -1.9(3)
C11B N1B C10B C13B 175.23(19)
C8B C9B C10B N1B 2.6(3)
C8B C9B C10B C13B -174.4(2)
C10B N1B C11B C12B -0.4(3)
C10B N1B C11B C18B 178.61(19)
C9B C8B C12B C11B -1.3(3)
C5B C8B C12B C11B -179.64(18)
N1B C11B C12B C8B 2.0(3)
C18B C11B C12B C8B -177.00(19)
C14B N2B C13B C17B -0.8(3)
C14B N2B C13B C10B 174.99(19)
N1B C10B C13B N2B -170.33(19)
C9B C10B C13B N2B 6.9(3)
N1B C10B C13B C17B 5.5(3)
C9B C10B C13B C17B -177.3(2)
C13B N2B C14B C15B 0.2(3)
N2B C14B C15B C16B 0.4(4)
C14B C15B C16B C17B -0.6(4)
C15B C16B C17B C13B 0.0(4)
N2B C13B C17B C16B 0.7(4)
C10B C13B C17B C16B -174.9(2)
C22B N3B C18B C19B 0.3(3)
C22B N3B C18B C11B 178.5(2)
N1B C11B C18B N3B 173.63(19)
C12B C11B C18B N3B -7.3(3)
N1B C11B C18B C19B -8.2(3)
C12B C11B C18B C19B 170.9(2)
N3B C18B C19B C20B -0.5(4)
C11B C18B C19B C20B -178.6(2)
C18B C19B C20B C21B 0.9(4)
C19B C20B C21B C22B -1.0(4)
C18B N3B C22B C21B -0.4(3)
C20B C21B C22B N3B 0.8(4)
